data_4307058
loop_
_publ_author_name
'Krzysztof Lyczko'
'Wojciech Starosta'
'Ingmar Persson'

_publ_contact_author_address
;Institute of Nuclear Chemistry and Technology
03-195 Warsaw, Dorodna 16
Poland
;
_publ_contact_author_email kml@ichtj.waw.pl
_publ_contact_author_name 'Lyczko K.'
_publ_section_title
;
Influence of pH and Counteranion on the Structure of Tropolonato-Lead(II)
Complexes: Structural and Infrared Characterization of Formed Lead
Compounds
;
_journal_name_full 'Inorganic Chemistry'
_journal_page_first 4402
_journal_page_last 4410
_journal_paper_doi 10.1021/ic061561f
_journal_volume 46
_journal_year 2007
_chemical_formula_sum 'C14 H10 O4 Pb'
_chemical_formula_weight 449.41
_chemical_name_common bis(Tropolonato)-lead(II)
_chemical_name_systematic
; 
bis((\m~2~-Tropolonato-O,O,O')-(tropolonato-O,O')-lead(II)) 
;
_space_group_IT_number 14
_symmetry_cell_setting monoclinic
_symmetry_space_group_name_Hall '-P 2yn'
_symmetry_space_group_name_H-M 'P 1 21/n 1'
_atom_sites_solution_hydrogens geom
_atom_sites_solution_primary direct
_atom_sites_solution_secondary difmap
_audit_creation_method SHELXL-97
_cell_angle_alpha 90.00
_cell_angle_beta 95.67(3)
_cell_angle_gamma 90.00
_cell_formula_units_Z 4
_cell_length_a 4.9520(10)
_cell_length_b 10.753(2)
_cell_length_c 23.947(5)
_cell_measurement_reflns_used 25
_cell_measurement_temperature 293(2)
_cell_measurement_theta_max 15
_cell_measurement_theta_min 6
_cell_volume 1268.9(4)
_computing_structure_refinement 'SHELXL-97 (Sheldrick, 1997)'
_computing_structure_solution 'SHELXS-97 (Sheldrick, 1990)'
_diffrn_ambient_temperature 293(2)
_diffrn_measured_fraction_theta_full 0.896
_diffrn_measured_fraction_theta_max 0.757
_diffrn_measurement_device_type 'KUMA KM-4 four circle diffractometer'
_diffrn_measurement_method 'profile data from \w/2\q scan'
_diffrn_radiation_monochromator graphite
_diffrn_radiation_source 'fine-focus sealed tube'
_diffrn_radiation_type MoK\a
_diffrn_radiation_wavelength 0.71073
_diffrn_reflns_av_R_equivalents 0.0585
_diffrn_reflns_av_sigmaI/netI 0.0651
_diffrn_reflns_limit_h_max 0
_diffrn_reflns_limit_h_min -6
_diffrn_reflns_limit_k_max 0
_diffrn_reflns_limit_k_min -13
_diffrn_reflns_limit_l_max 30
_diffrn_reflns_limit_l_min -31
_diffrn_reflns_number 2676
_diffrn_reflns_theta_full 25.00
_diffrn_reflns_theta_max 28.43
_diffrn_reflns_theta_min 1.71
_diffrn_standards_decay_% 4.20
_diffrn_standards_interval_count 200
_diffrn_standards_number 3
_exptl_absorpt_coefficient_mu 13.302
_exptl_absorpt_correction_T_max 0.35094
_exptl_absorpt_correction_T_min 0.04965
_exptl_absorpt_correction_type analytical
_exptl_crystal_colour yellow
_exptl_crystal_density_diffrn 2.353
_exptl_crystal_density_method 'not measured'
_exptl_crystal_description plate
_exptl_crystal_F_000 832
_exptl_crystal_size_max 0.32
_exptl_crystal_size_mid 0.22
_exptl_crystal_size_min 0.06
_refine_diff_density_max 2.610
_refine_diff_density_min -2.555
_refine_diff_density_rms 0.400
_refine_ls_extinction_coef 0.0013(7)
_refine_ls_extinction_expression Fc^*^=kFc[1+0.001xFc^2^\l^3^/sin(2\q)]^-1/4^
_refine_ls_extinction_method SHELXL
_refine_ls_goodness_of_fit_ref 1.088
_refine_ls_hydrogen_treatment mixed
_refine_ls_matrix_type full
_refine_ls_number_parameters 173
_refine_ls_number_reflns 2423
_refine_ls_number_restraints 0
_refine_ls_restrained_S_all 1.088
_refine_ls_R_factor_all 0.1091
_refine_ls_R_factor_gt 0.0661
_refine_ls_shift/su_max 0.000
_refine_ls_shift/su_mean 0.000
_refine_ls_structure_factor_coef Fsqd
_refine_ls_weighting_details 'calc w=1/[\s^2^(Fo^2^)+(0.1496P)^2^+0.0000P] where P=(Fo^2^+2Fc^2^)/3'
_refine_ls_weighting_scheme calc
_refine_ls_wR_factor_gt 0.1893
_refine_ls_wR_factor_ref 0.2092
_reflns_number_gt 1620
_reflns_number_total 2423
_reflns_threshold_expression >2sigma(I)
_cod_data_source_file ic061561f-file002_1.cif
_cod_data_source_block Pbtrop4
_cod_original_sg_symbol_H-M 'P 21/n'
_cod_database_code 4307058

loop_
_symmetry_equiv_pos_as_xyz
'x, y, z'
'-x+1/2, y+1/2, -z+1/2'
'-x, -y, -z'
'x-1/2, -y-1/2, z-1/2'

loop_
_atom_site_label
_atom_site_type_symbol
_atom_site_fract_x
_atom_site_fract_y
_atom_site_fract_z
_atom_site_U_iso_or_equiv
_atom_site_adp_type
_atom_site_occupancy
_atom_site_symmetry_multiplicity
_atom_site_calc_flag
_atom_site_refinement_flags
_atom_site_disorder_assembly
_atom_site_disorder_group
Pb1 Pb -0.13768(14) 0.65510(6) 0.05050(3) 0.0433(3) Uani 1 1 d . . .
O1 O 0.227(3) 0.5963(13) 0.1142(6) 0.059(4) Uani 1 1 d . . .
C1 C 0.290(4) 0.6638(17) 0.1557(8) 0.050(5) Uani 1 1 d . . .
C2 C 0.131(4) 0.7791(16) 0.1617(9) 0.051(5) Uani 1 1 d . . .
C7 C 0.519(4) 0.621(2) 0.1943(11) 0.066(6) Uani 1 1 d . . .
H7 H 0.6031 0.5489 0.1834 0.079 Uiso 1 1 calc R . .
O2 O -0.049(3) 0.8015(12) 0.1251(7) 0.061(4) Uani 1 1 d . . .
C3 C 0.206(5) 0.8646(16) 0.2077(10) 0.055(5) Uani 1 1 d . . .
H3 H 0.1019 0.9367 0.2046 0.067 Uiso 1 1 calc R . .
C6 C 0.629(5) 0.671(2) 0.2441(10) 0.064(6) Uani 1 1 d . . .
H6 H 0.7637 0.6218 0.2628 0.077 Uiso 1 1 calc R . .
C4 C 0.387(4) 0.8669(17) 0.2538(9) 0.050(5) Uani 1 1 d . . .
H4 H 0.3828 0.9365 0.2768 0.060 Uiso 1 1 calc R . .
O12 O 0.178(2) 0.6009(10) -0.0140(6) 0.046(3) Uani 1 1 d . . .
O11 O 0.035(3) 0.8246(11) 0.0076(7) 0.057(4) Uani 1 1 d . . .
C12 C 0.285(3) 0.6859(15) -0.0397(8) 0.038(4) Uani 1 1 d . . .
C11 C 0.191(4) 0.8130(16) -0.0281(9) 0.048(5) Uani 1 1 d . . .
C5 C 0.582(5) 0.775(3) 0.2710(11) 0.074(7) Uani 1 1 d . . .
H5 H 0.6884 0.7899 0.3045 0.089 Uiso 1 1 calc R . .
C13 C 0.479(4) 0.6557(15) -0.0765(8) 0.042(4) Uani 1 1 d . . .
H13 H 0.5157 0.5709 -0.0776 0.050 Uiso 1 1 calc R . .
C15 C 0.613(4) 0.8506(17) -0.1202(11) 0.056(5) Uani 1 1 d . . .
H15 H 0.7266 0.8811 -0.1456 0.067 Uiso 1 1 calc R . .
C17 C 0.268(5) 0.9229(16) -0.0548(8) 0.059(6) Uani 1 1 d . . .
H17 H 0.1864 0.9956 -0.0436 0.071 Uiso 1 1 calc R . .
C14 C 0.629(4) 0.7249(19) -0.1114(9) 0.055(5) Uani 1 1 d . . .
H14 H 0.7522 0.6815 -0.1309 0.066 Uiso 1 1 calc R . .
C16 C 0.456(5) 0.9385(16) -0.0975(11) 0.062(6) Uani 1 1 d . . .
H16 H 0.4721 1.0190 -0.1111 0.074 Uiso 1 1 calc R . .

loop_
_atom_site_aniso_label
_atom_site_aniso_U_11
_atom_site_aniso_U_22
_atom_site_aniso_U_33
_atom_site_aniso_U_23
_atom_site_aniso_U_13
_atom_site_aniso_U_12
Pb1 0.0456(4) 0.0385(4) 0.0462(4) -0.0015(3) 0.0063(3) 0.0093(3)
O1 0.061(9) 0.057(7) 0.057(9) -0.016(7) -0.002(7) 0.019(7)
C1 0.057(12) 0.051(10) 0.044(10) -0.001(8) 0.008(9) 0.023(9)
C2 0.067(13) 0.029(8) 0.062(13) 0.001(8) 0.027(11) -0.003(8)
C7 0.051(12) 0.069(12) 0.075(16) -0.005(12) -0.003(11) 0.009(10)
O2 0.064(9) 0.036(6) 0.079(11) -0.015(6) -0.016(8) 0.026(6)
C3 0.076(14) 0.035(9) 0.056(12) 0.003(8) 0.013(11) 0.003(9)
C6 0.063(14) 0.075(14) 0.051(12) -0.007(11) -0.014(10) -0.015(11)
C4 0.054(12) 0.050(10) 0.047(10) -0.008(8) 0.013(9) -0.021(9)
O12 0.045(7) 0.027(5) 0.066(9) -0.004(6) 0.007(6) 0.008(5)
O11 0.070(9) 0.038(6) 0.069(9) -0.009(6) 0.046(8) 0.014(6)
C12 0.025(8) 0.041(8) 0.047(9) -0.002(7) -0.004(7) 0.010(6)
C11 0.055(12) 0.034(8) 0.052(11) -0.009(8) -0.004(9) 0.005(7)
C5 0.066(15) 0.087(17) 0.067(16) -0.019(13) -0.007(12) -0.016(13)
C13 0.042(9) 0.039(8) 0.044(9) -0.007(7) 0.004(7) 0.014(7)
C15 0.038(10) 0.053(10) 0.079(15) 0.012(10) 0.020(10) 0.006(8)
C17 0.102(17) 0.029(8) 0.046(11) 0.009(7) 0.002(11) 0.017(9)
C14 0.049(11) 0.059(11) 0.057(12) -0.003(10) 0.004(10) 0.002(9)
C16 0.064(13) 0.036(9) 0.087(17) 0.018(10) 0.016(12) 0.006(8)

loop_
_atom_type_symbol
_atom_type_description
_atom_type_scat_dispersion_real
_atom_type_scat_dispersion_imag
_atom_type_scat_source
C C 0.0033 0.0016 'International Tables Vol C Tables 4.2.6.8 and 6.1.1.4'
H H 0.0000 0.0000 'International Tables Vol C Tables 4.2.6.8 and 6.1.1.4'
O O 0.0106 0.0060 'International Tables Vol C Tables 4.2.6.8 and 6.1.1.4'
Pb Pb -3.3944 10.1111 'International Tables Vol C Tables 4.2.6.8 and 6.1.1.4'

loop_
_geom_angle_atom_site_label_1
_geom_angle_atom_site_label_2
_geom_angle_atom_site_label_3
_geom_angle
_geom_angle_site_symmetry_1
_geom_angle_site_symmetry_3
_geom_angle_publ_flag
O11 Pb1 O1 102.0(6) . . ?
O11 Pb1 O12 66.8(4) . . ?
O1 Pb1 O12 80.9(5) . . ?
O11 Pb1 O2 76.3(5) . . ?
O1 Pb1 O2 67.5(4) . . ?
O12 Pb1 O2 124.3(5) . . ?
C1 O1 Pb1 118.6(11) . . ?
O1 C1 C7 115.9(17) . . ?
O1 C1 C2 118.3(18) . . ?
C7 C1 C2 125.9(19) . . ?
O2 C2 C3 122.4(17) . . ?
O2 C2 C1 117.1(18) . . ?
C3 C2 C1 120(2) . . ?
C6 C7 C1 130(2) . . ?
C6 C7 H7 115.0 . . ?
C1 C7 H7 115.0 . . ?
C2 O2 Pb1 118.5(11) . . ?
C4 C3 C2 136.8(19) . . ?
C4 C3 H3 111.6 . . ?
C2 C3 H3 111.6 . . ?
C5 C6 C7 133(2) . . ?
C5 C6 H6 113.6 . . ?
C7 C6 H6 113.6 . . ?
C3 C4 C5 127.2(19) . . ?
C3 C4 H4 116.4 . . ?
C5 C4 H4 116.4 . . ?
C12 O12 Pb1 118.6(10) . . ?
C11 O11 Pb1 121.6(11) . . ?
O12 C12 C13 119.3(15) . . ?
O12 C12 C11 115.4(16) . . ?
C13 C12 C11 125.3(17) . . ?
O11 C11 C17 116.8(17) . . ?
O11 C11 C12 117.3(17) . . ?
C17 C11 C12 125.9(19) . . ?
C6 C5 C4 127(2) . . ?
C6 C5 H5 116.7 . . ?
C4 C5 H5 116.7 . . ?
C14 C13 C12 133.9(17) . . ?
C14 C13 H13 113.1 . . ?
C12 C13 H13 113.1 . . ?
C16 C15 C14 130(2) . . ?
C16 C15 H15 114.8 . . ?
C14 C15 H15 114.8 . . ?
C11 C17 C16 129.1(18) . . ?
C11 C17 H17 115.4 . . ?
C16 C17 H17 115.4 . . ?
C15 C14 C13 127(2) . . ?
C15 C14 H14 116.7 . . ?
C13 C14 H14 116.7 . . ?
C15 C16 C17 128.7(17) . . ?
C15 C16 H16 115.7 . . ?
C17 C16 H16 115.7 . . ?

loop_
_geom_bond_atom_site_label_1
_geom_bond_atom_site_label_2
_geom_bond_distance
_geom_bond_site_symmetry_2
_geom_bond_publ_flag
Pb1 O11 2.298(13) . ?
Pb1 O1 2.335(14) . ?
Pb1 O12 2.375(13) . ?
Pb1 O2 2.389(14) . ?
O1 C1 1.24(2) . ?
C1 C7 1.47(3) . ?
C1 C2 1.48(2) . ?
C2 O2 1.21(3) . ?
C2 C3 1.46(3) . ?
C7 C6 1.37(3) . ?
C7 H7 0.9300 . ?
C3 C4 1.35(3) . ?
C3 H3 0.9300 . ?
C6 C5 1.33(3) . ?
C6 H6 0.9300 . ?
C4 C5 1.41(3) . ?
C4 H4 0.9300 . ?
O12 C12 1.25(2) . ?
O11 C11 1.22(2) . ?
C12 C13 1.41(3) . ?
C12 C11 1.48(2) . ?
C11 C17 1.41(3) . ?
C5 H5 0.9300 . ?
C13 C14 1.39(3) . ?
C13 H13 0.9300 . ?
C15 C16 1.37(3) . ?
C15 C14 1.37(3) . ?
C15 H15 0.9300 . ?
C17 C16 1.46(3) . ?
C17 H17 0.9300 . ?
C14 H14 0.9300 . ?
C16 H16 0.9300 . ?
